data_1010311
loop_
_publ_author_name
'Sillen, L G'

_publ_section_title 'X-Ray Studies of Bismuth Trioxide'
_journal_coden_ASTM ARKGAJ
_journal_issue 18
_journal_name_full 'Arkiv foer Kemi, Mineralogi och Geologi, A'
_journal_page_first 1
_journal_page_last 15
_journal_volume 12
_journal_year 1938
_chemical_formula_structural 'Bi2 O3'
_chemical_formula_sum 'Bi2 O3'
_chemical_name_systematic 'Bismuth oxide'
_space_group_IT_number 224
_symmetry_cell_setting cubic
_symmetry_space_group_name_Hall 'P 4n 2 3 -1n'
_symmetry_space_group_name_H-M 'P n -3 m :1'
_cell_angle_alpha 90
_cell_angle_beta 90
_cell_angle_gamma 90
_cell_formula_units_Z 2
_cell_length_a 5.525(5)
_cell_length_b 5.525(5)
_cell_length_c 5.525(5)
_cell_volume 168.7
_cod_original_sg_symbol_H-M 'P n -3 m S'
_cod_database_code 1010311

loop_
_symmetry_equiv_pos_as_xyz
x,y,z
x,z,y
y,z,x
z,y,x
z,x,y
y,x,z
x,-y,-z
x,-z,-y
y,-z,-x
z,-y,-x
z,-x,-y
y,-x,-z
-x,y,-z
-x,z,-y
-y,z,-x
-z,y,-x
-z,x,-y
-y,x,-z
-x,-y,z
-x,-z,y
-y,-z,x
-z,-y,x
-z,-x,y
-y,-x,z
1/2-x,1/2-y,1/2-z
1/2-x,1/2-z,1/2-y
1/2-y,1/2-z,1/2-x
1/2-z,1/2-y,1/2-x
1/2-z,1/2-x,1/2-y
1/2-y,1/2-x,1/2-z
1/2-x,1/2+y,1/2+z
1/2-x,1/2+z,1/2+y
1/2-y,1/2+z,1/2+x
1/2-z,1/2+y,1/2+x
1/2-z,1/2+x,1/2+y
1/2-y,1/2+x,1/2+z
1/2+x,1/2-y,1/2+z
1/2+x,1/2-z,1/2+y
1/2+y,1/2-z,1/2+x
1/2+z,1/2-y,1/2+x
1/2+z,1/2-x,1/2+y
1/2+y,1/2-x,1/2+z
1/2+x,1/2+y,1/2-z
1/2+x,1/2+z,1/2-y
1/2+y,1/2+z,1/2-x
1/2+z,1/2+y,1/2-x
1/2+z,1/2+x,1/2-y
1/2+y,1/2+x,1/2-z

loop_
_atom_site_label
_atom_site_type_symbol
_atom_site_symmetry_multiplicity
_atom_site_Wyckoff_symbol
_atom_site_fract_x
_atom_site_fract_y
_atom_site_fract_z
_atom_site_occupancy
_atom_site_attached_hydrogens
_atom_site_calc_flag
Bi1 Bi3+ 4 c 0.75 0.75 0.75 1. 0 d
O1 O2- 6 d 0. 0.5 0.5 1. 0 d

loop_
_atom_type_symbol
_atom_type_oxidation_number
Bi3+ 3.000
O2- -2.000

loop_
_cod_related_entry_id
_cod_related_entry_database
_cod_related_entry_code
1 ChemSpider 141426
2 AMCSD 0017237
